data_2236652
loop_
_publ_author_name
'Adrian, Rafael A.'
'Quintela, Brayan'
'Powell, Douglas R.'
'Ng, Seik Weng'
'Tiekink, Edward R. T.'

_publ_section_title
;
 <i>cis</i>-(2,2'-Bipyridine-\k^2^<i>N</i>,<i>N</i>')bis(isonicotinamide-\k<i>N</i>^1^)palladium(II)
 bis(hexafluoridophosphate)
;
_journal_coeditor_code SU2513
_journal_issue 11
_journal_name_full 'Acta Crystallographica Section E'
_journal_page_first m1390
_journal_page_last m1391
_journal_paper_doi 10.1107/S1600536812043036
_journal_volume 68
_journal_year 2012
_chemical_formula_iupac '[Pd (C10 H8 N2) (C6 H6 N O2)2] (P F6)2'
_chemical_formula_moiety 'C22 H20 N6 O2 Pd 2+, 2(P F6 -)'
_chemical_formula_sum 'C22 H20 F12 N6 O2 P2 Pd'
_chemical_formula_weight 796.78
_chemical_name_systematic
;
<i>cis</i>-(2,2'-Bipyridine-\k^2^<i>N</i>,<i>N</i>')bis(isonicotinamide-
\k<i>N</i>^1^)palladium(II) bis(hexafluoridophosphate)
;
_space_group_IT_number 15
_symmetry_cell_setting monoclinic
_symmetry_space_group_name_Hall '-C 2yc'
_symmetry_space_group_name_H-M 'C 1 2/c 1'
_atom_sites_solution_hydrogens geom
_atom_sites_solution_primary direct
_atom_sites_solution_secondary difmap
_audit_creation_method SHELXL-97
_cell_angle_alpha 90.00
_cell_angle_beta 95.269(8)
_cell_angle_gamma 90.00
_cell_formula_units_Z 8
_cell_length_a 22.5920(14)
_cell_length_b 13.8299(8)
_cell_length_c 17.9092(12)
_cell_measurement_reflns_used 4302
_cell_measurement_temperature 100(2)
_cell_measurement_theta_max 68.05
_cell_measurement_theta_min 3.75
_cell_volume 5572.0(6)
_computing_cell_refinement 'SAINT (Bruker, 1998)'
_computing_data_collection 'SMART (Bruker, 1998)'
_computing_data_reduction 'SAINT (Bruker, 1998)'
_computing_molecular_graphics 'ORTEP-3 for Windows (Farrugia, 2012) and DIAMOND (Brandenburg, 2006)'
_computing_publication_material 'publCIF (Westrip, 2010)'
_computing_structure_refinement 'SHELXL97 (Sheldrick, 2008)'
_computing_structure_solution 'SHELXS97 (Sheldrick, 2008)'
_diffrn_ambient_temperature 100(2)
_diffrn_measured_fraction_theta_full 0.985
_diffrn_measured_fraction_theta_max 0.985
_diffrn_measurement_device_type 'Bruker APEX CCD'
_diffrn_measurement_method '\f and \w scans'
_diffrn_radiation_monochromator graphite
_diffrn_radiation_source 'fine-focus sealed tube'
_diffrn_radiation_type CuK\a
_diffrn_radiation_wavelength 1.54178
_diffrn_reflns_av_R_equivalents 0.0717
_diffrn_reflns_av_sigmaI/netI 0.0507
_diffrn_reflns_limit_h_max 26
_diffrn_reflns_limit_h_min -26
_diffrn_reflns_limit_k_max 16
_diffrn_reflns_limit_k_min -16
_diffrn_reflns_limit_l_max 18
_diffrn_reflns_limit_l_min -21
_diffrn_reflns_number 30116
_diffrn_reflns_theta_full 69.79
_diffrn_reflns_theta_max 69.79
_diffrn_reflns_theta_min 3.75
_exptl_absorpt_coefficient_mu 7.548
_exptl_absorpt_correction_T_max 0.401
_exptl_absorpt_correction_T_min 0.126
_exptl_absorpt_correction_type multi-scan
_exptl_absorpt_process_details '(SADABS; Sheldrick, 2007)'
_exptl_crystal_colour colourless
_exptl_crystal_density_diffrn 1.900
_exptl_crystal_density_method 'not measured'
_exptl_crystal_description rod
_exptl_crystal_F_000 3152
_exptl_crystal_size_max 0.46
_exptl_crystal_size_mid 0.16
_exptl_crystal_size_min 0.15
_refine_diff_density_max 0.668
_refine_diff_density_min -0.776
_refine_ls_extinction_method none
_refine_ls_goodness_of_fit_ref 1.010
_refine_ls_hydrogen_treatment constr
_refine_ls_matrix_type full
_refine_ls_number_parameters 520
_refine_ls_number_reflns 5182
_refine_ls_number_restraints 144
_refine_ls_restrained_S_all 1.050
_refine_ls_R_factor_all 0.0740
_refine_ls_R_factor_gt 0.0523
_refine_ls_shift/su_max 0.001
_refine_ls_shift/su_mean 0.000
_refine_ls_structure_factor_coef Fsqd
_refine_ls_weighting_details 'calc w=1/[\s^2^(Fo^2^)+(0.0879P)^2^+9.8993P] where P=(Fo^2^+2Fc^2^)/3'
_refine_ls_weighting_scheme calc
_refine_ls_wR_factor_gt 0.1332
_refine_ls_wR_factor_ref 0.1466
_reflns_number_gt 3944
_reflns_number_total 5182
_reflns_threshold_expression I>2\s(I)
_cod_data_source_file su2513.cif
_cod_data_source_block I
_cod_original_sg_symbol_H-M 'C 2/c'
_cod_database_code 2236652
_cod_database_fobs_code 2236652

loop_
_symmetry_equiv_pos_as_xyz
'x, y, z'
'-x, y, -z+1/2'
'x+1/2, y+1/2, z'
'-x+1/2, y+1/2, -z+1/2'
'-x, -y, -z'
'x, -y, z-1/2'
'-x+1/2, -y+1/2, -z'
'x+1/2, -y+1/2, z-1/2'

loop_
_atom_site_type_symbol
_atom_site_label
_atom_site_fract_x
_atom_site_fract_y
_atom_site_fract_z
_atom_site_U_iso_or_equiv
_atom_site_adp_type
_atom_site_calc_flag
_atom_site_refinement_flags
_atom_site_occupancy
_atom_site_symmetry_multiplicity
_atom_site_disorder_assembly
_atom_site_disorder_group
Pd Pd 0.667091(18) 0.53803(3) 0.62000(2) 0.03743(15) Uani d . 1 1 . .
P P1 0.70718(7) 0.64260(15) 0.84670(11) 0.0532(4) Uani d . 1 1 . .
P P2 0.57543(8) 0.73478(13) 0.41320(11) 0.0519(4) Uani d . 1 1 . .
F F1 0.7509(5) 0.6745(11) 0.7858(7) 0.086(3) Uani d PU 0.50 1 A 1
F F2 0.7240(7) 0.7410(9) 0.8898(9) 0.118(4) Uani d PU 0.50 1 A 1
F F3 0.6661(5) 0.6128(12) 0.9038(7) 0.093(4) Uani d PU 0.50 1 A 1
F F4 0.6999(6) 0.5423(8) 0.8021(6) 0.084(3) Uani d PU 0.50 1 A 1
F F5 0.6557(5) 0.6892(10) 0.7948(8) 0.087(4) Uani d PU 0.50 1 A 1
F F6 0.7629(4) 0.5972(6) 0.8934(6) 0.052(2) Uani d PU 0.50 1 A 1
F F7 0.5623(7) 0.6485(8) 0.4674(6) 0.088(3) Uani d PU 0.50 1 B 1
F F8 0.5449(7) 0.8077(15) 0.4605(11) 0.081(5) Uani d PU 0.50 1 B 1
F F9 0.5970(6) 0.8181(7) 0.3611(7) 0.077(3) Uani d PU 0.50 1 B 1
F F10 0.6113(4) 0.6573(8) 0.3638(6) 0.052(2) Uani d PU 0.50 1 B 1
F F11 0.6403(4) 0.7503(9) 0.4640(6) 0.078(3) Uani d PU 0.50 1 B 1
F F12 0.5198(4) 0.7132(10) 0.3636(7) 0.087(3) Uani d PU 0.50 1 B 1
F F1' 0.7399(10) 0.5757(17) 0.7956(11) 0.160(7) Uani d PU 0.50 1 A 2
F F2' 0.7296(7) 0.7305(12) 0.8075(9) 0.118(5) Uani d PU 0.50 1 A 2
F F3' 0.6705(6) 0.7100(9) 0.8982(6) 0.089(3) Uani d PU 0.50 1 A 2
F F4' 0.6788(7) 0.5562(9) 0.8956(8) 0.095(4) Uani d PU 0.50 1 A 2
F F5' 0.6495(6) 0.6323(10) 0.7903(7) 0.082(3) Uani d PU 0.50 1 A 2
F F6' 0.7612(9) 0.6409(15) 0.9077(11) 0.136(7) Uani d PU 0.50 1 A 2
F F7' 0.5639(7) 0.8201(13) 0.4737(11) 0.065(4) Uani d PU 0.50 1 B 2
F F8' 0.6250(4) 0.7947(9) 0.3815(7) 0.066(3) Uani d PU 0.50 1 B 2
F F9' 0.5184(6) 0.6781(9) 0.4411(7) 0.094(3) Uani d PU 0.50 1 B 2
F F10' 0.5814(6) 0.6529(10) 0.3528(7) 0.081(3) Uani d PU 0.50 1 B 2
F F11' 0.5277(4) 0.7880(9) 0.3518(6) 0.081(3) Uani d PU 0.50 1 B 2
F F12' 0.6163(6) 0.6839(10) 0.4707(6) 0.094(3) Uani d PU 0.50 1 B 2
O O1 0.5848(2) 0.0479(3) 0.5984(4) 0.0706(16) Uani d . 1 1 . .
O O2 0.9674(2) 0.4298(4) 0.6755(4) 0.0730(16) Uani d . 1 1 . .
N N1 0.6458(2) 0.3976(4) 0.6254(3) 0.0426(11) Uani d . 1 1 . .
N N2 0.5616(5) 0.0829(6) 0.7123(5) 0.105(3) Uani d . 1 1 . .
H H1n 0.5465 0.0249 0.7176 0.126 Uiso calc R 1 1 . .
H H2n 0.5616 0.1254 0.7488 0.126 Uiso calc R 1 1 . .
N N3 0.7528(2) 0.4988(4) 0.6136(3) 0.0393(11) Uani d . 1 1 . .
N N4 0.9639(3) 0.4321(6) 0.5525(5) 0.086(2) Uani d . 1 1 . .
H H3n 1.0022 0.4192 0.5553 0.103 Uiso calc R 1 1 . .
H H4n 0.9437 0.4393 0.5085 0.103 Uiso calc R 1 1 . .
N N5 0.5835(2) 0.5845(4) 0.6278(3) 0.0459(12) Uani d . 1 1 . .
N N6 0.6826(2) 0.6815(4) 0.6218(3) 0.0407(11) Uani d . 1 1 . .
C C1 0.6372(4) 0.3601(5) 0.6929(4) 0.0602(19) Uani d . 1 1 . .
H H1 0.6435 0.3999 0.7361 0.072 Uiso calc R 1 1 . .
C C2 0.6201(4) 0.2674(5) 0.7010(4) 0.0586(18) Uani d . 1 1 . .
H H2 0.6160 0.2428 0.7498 0.070 Uiso calc R 1 1 . .
C C3 0.6084(3) 0.2081(4) 0.6399(4) 0.0455(15) Uani d . 1 1 . .
C C4 0.6180(5) 0.2470(6) 0.5720(5) 0.077(3) Uani d . 1 1 . .
H H4 0.6113 0.2087 0.5280 0.092 Uiso calc R 1 1 . .
C C5 0.6369(4) 0.3400(6) 0.5663(5) 0.068(2) Uani d . 1 1 . .
H H5 0.6440 0.3644 0.5184 0.082 Uiso calc R 1 1 . .
C C6 0.5854(3) 0.1070(5) 0.6467(5) 0.0577(18) Uani d . 1 1 . .
C C7 0.7775(3) 0.5003(8) 0.5506(5) 0.071(2) Uani d . 1 1 . .
H H7 0.7535 0.5146 0.5055 0.085 Uiso calc R 1 1 . .
C C8 0.8376(4) 0.4816(8) 0.5470(5) 0.074(3) Uani d . 1 1 . .
H H8 0.8545 0.4856 0.5005 0.089 Uiso calc R 1 1 . .
C C9 0.8717(3) 0.4578(4) 0.6095(4) 0.0468(15) Uani d . 1 1 . .
C C10 0.8457(4) 0.4501(9) 0.6735(6) 0.097(4) Uani d . 1 1 . .
H H10 0.8684 0.4304 0.7182 0.116 Uiso calc R 1 1 . .
C C11 0.7862(4) 0.4707(9) 0.6746(5) 0.090(3) Uani d . 1 1 . .
H H11 0.7684 0.4646 0.7205 0.108 Uiso calc R 1 1 . .
C C12 0.9376(3) 0.4405(5) 0.6127(5) 0.0546(18) Uani d . 1 1 . .
C C13 0.5341(3) 0.5284(5) 0.6259(5) 0.0560(17) Uani d . 1 1 . .
H H13 0.5372 0.4608 0.6179 0.067 Uiso calc R 1 1 . .
C C14 0.4796(3) 0.5682(6) 0.6354(5) 0.068(2) Uani d . 1 1 . .
H H14 0.4451 0.5286 0.6333 0.081 Uiso calc R 1 1 . .
C C15 0.4755(3) 0.6653(6) 0.6479(6) 0.082(3) Uani d . 1 1 . .
H H15 0.4384 0.6936 0.6560 0.098 Uiso calc R 1 1 . .
C C16 0.5259(3) 0.7221(6) 0.6486(5) 0.068(2) Uani d . 1 1 . .
H H16 0.5236 0.7898 0.6569 0.082 Uiso calc R 1 1 . .
C C17 0.5794(3) 0.6798(5) 0.6372(4) 0.0497(16) Uani d . 1 1 . .
C C18 0.6345(3) 0.7349(5) 0.6329(4) 0.0435(14) Uani d . 1 1 . .
C C19 0.6381(3) 0.8338(5) 0.6376(4) 0.0520(16) Uani d . 1 1 . .
H H19 0.6037 0.8706 0.6452 0.062 Uiso calc R 1 1 . .
C C20 0.6913(3) 0.8800(5) 0.6313(4) 0.0558(17) Uani d . 1 1 . .
H H20 0.6939 0.9485 0.6336 0.067 Uiso calc R 1 1 . .
C C21 0.7415(3) 0.8240(5) 0.6214(4) 0.0545(17) Uani d . 1 1 . .
H H21 0.7791 0.8536 0.6178 0.065 Uiso calc R 1 1 . .
C C22 0.7353(3) 0.7249(5) 0.6170(4) 0.0437(14) Uani d . 1 1 . .
H H22 0.7692 0.6863 0.6104 0.052 Uiso calc R 1 1 . .

loop_
_atom_site_aniso_label
_atom_site_aniso_U_11
_atom_site_aniso_U_22
_atom_site_aniso_U_33
_atom_site_aniso_U_12
_atom_site_aniso_U_13
_atom_site_aniso_U_23
Pd 0.0313(2) 0.0397(2) 0.0422(3) -0.00218(17) 0.00854(15) 0.00002(19)
P1 0.0333(8) 0.0718(11) 0.0553(11) 0.0101(7) 0.0084(7) 0.0075(9)
P2 0.0489(10) 0.0513(9) 0.0566(11) -0.0045(7) 0.0104(7) -0.0003(8)
F1 0.052(5) 0.120(8) 0.085(7) -0.023(5) 0.009(4) 0.023(6)
F2 0.135(8) 0.078(6) 0.133(9) 0.028(6) -0.024(7) -0.028(6)
F3 0.074(6) 0.141(9) 0.069(6) 0.002(6) 0.034(5) 0.002(7)
F4 0.096(7) 0.077(6) 0.076(6) -0.036(5) -0.006(5) -0.024(5)
F5 0.057(6) 0.116(8) 0.085(7) 0.031(6) -0.007(5) 0.019(7)
F6 0.041(4) 0.042(4) 0.069(5) 0.010(3) -0.005(3) 0.002(4)
F7 0.118(8) 0.082(6) 0.067(6) -0.025(6) 0.027(6) 0.011(5)
F8 0.078(9) 0.091(8) 0.078(8) 0.009(7) 0.023(7) -0.031(6)
F9 0.119(8) 0.039(4) 0.074(6) -0.011(5) 0.022(6) 0.000(4)
F10 0.044(4) 0.055(5) 0.057(5) 0.008(4) 0.000(4) -0.001(4)
F11 0.057(5) 0.100(7) 0.076(6) -0.001(5) -0.006(4) -0.021(5)
F12 0.048(5) 0.112(7) 0.098(7) 0.010(5) -0.003(5) -0.015(6)
F1' 0.158(10) 0.174(11) 0.155(10) 0.065(9) 0.050(8) -0.009(8)
F2' 0.122(9) 0.118(8) 0.115(9) -0.037(7) 0.016(7) 0.042(7)
F3' 0.118(7) 0.084(6) 0.068(6) 0.025(6) 0.020(5) -0.010(5)
F4' 0.122(8) 0.068(6) 0.096(8) -0.010(6) 0.008(6) 0.018(6)
F5' 0.075(6) 0.104(7) 0.066(6) -0.011(6) 0.001(5) 0.001(6)
F6' 0.098(9) 0.172(11) 0.134(10) -0.014(9) -0.002(7) 0.031(9)
F7' 0.063(7) 0.063(6) 0.071(7) -0.003(5) 0.016(6) -0.014(5)
F8' 0.045(5) 0.081(6) 0.075(6) -0.013(4) 0.019(4) -0.019(5)
F9' 0.091(7) 0.097(7) 0.095(7) -0.034(6) 0.018(6) 0.012(6)
F10' 0.118(8) 0.064(5) 0.063(6) -0.011(7) 0.012(7) -0.002(5)
F11' 0.049(5) 0.109(7) 0.083(6) 0.015(5) 0.002(4) 0.028(5)
F12' 0.101(7) 0.107(7) 0.073(6) 0.040(6) 0.001(5) 0.009(6)
O1 0.058(3) 0.043(3) 0.115(5) -0.003(2) 0.031(3) -0.020(3)
O2 0.049(3) 0.063(3) 0.106(5) 0.008(2) 0.002(3) -0.007(3)
N1 0.031(2) 0.051(3) 0.047(3) 0.002(2) 0.012(2) -0.004(2)
N2 0.158(9) 0.066(5) 0.101(7) -0.041(5) 0.058(6) -0.016(4)
N3 0.035(2) 0.038(2) 0.046(3) 0.0011(19) 0.011(2) 0.001(2)
N4 0.051(4) 0.109(6) 0.101(6) 0.006(4) 0.025(4) -0.022(5)
N5 0.037(3) 0.047(3) 0.053(3) -0.006(2) 0.002(2) -0.001(2)
N6 0.025(2) 0.050(3) 0.047(3) -0.0016(19) 0.0054(19) 0.000(2)
C1 0.077(5) 0.053(4) 0.052(5) -0.016(4) 0.018(4) -0.011(3)
C2 0.073(5) 0.048(4) 0.055(5) -0.013(3) 0.007(3) 0.001(3)
C3 0.037(3) 0.033(3) 0.066(5) 0.004(2) 0.007(3) -0.006(3)
C4 0.114(8) 0.058(4) 0.061(6) -0.015(5) 0.019(5) -0.023(4)
C5 0.099(6) 0.060(4) 0.049(5) -0.024(4) 0.022(4) -0.008(3)
C6 0.051(4) 0.048(4) 0.075(5) 0.004(3) 0.010(3) -0.009(4)
C7 0.045(4) 0.122(7) 0.047(5) 0.019(4) 0.013(3) -0.005(4)
C8 0.053(4) 0.123(8) 0.049(5) 0.027(5) 0.017(3) -0.008(4)
C9 0.038(3) 0.037(3) 0.066(4) -0.005(2) 0.009(3) -0.009(3)
C10 0.047(5) 0.170(12) 0.074(6) 0.026(6) 0.010(4) 0.037(7)
C11 0.047(5) 0.167(11) 0.059(6) 0.007(5) 0.018(4) 0.035(6)
C12 0.044(4) 0.042(3) 0.078(5) -0.001(3) 0.009(3) -0.010(3)
C13 0.036(3) 0.056(4) 0.075(5) -0.008(3) 0.001(3) 0.005(3)
C14 0.040(4) 0.066(5) 0.098(7) -0.006(3) 0.010(4) -0.004(4)
C15 0.039(4) 0.069(5) 0.139(9) 0.006(4) 0.020(4) -0.005(5)
C16 0.038(4) 0.059(4) 0.111(7) 0.007(3) 0.016(4) 0.000(4)
C17 0.032(3) 0.058(4) 0.060(4) -0.004(3) 0.009(3) 0.006(3)
C18 0.033(3) 0.047(3) 0.051(4) -0.003(2) 0.006(2) -0.002(3)
C19 0.041(3) 0.042(3) 0.073(5) 0.003(3) 0.004(3) -0.008(3)
C20 0.050(4) 0.042(3) 0.075(5) -0.003(3) 0.004(3) -0.005(3)
C21 0.043(4) 0.049(4) 0.071(5) -0.010(3) 0.005(3) -0.003(3)
C22 0.034(3) 0.045(3) 0.052(4) 0.000(2) 0.003(2) 0.002(3)

loop_
_atom_type_symbol
_atom_type_description
_atom_type_scat_dispersion_real
_atom_type_scat_dispersion_imag
_atom_type_scat_source
C C 0.0181 0.0091 'International Tables Vol C Tables 4.2.6.8 and 6.1.1.4'
H H 0.0000 0.0000 'International Tables Vol C Tables 4.2.6.8 and 6.1.1.4'
N N 0.0311 0.0180 'International Tables Vol C Tables 4.2.6.8 and 6.1.1.4'
O O 0.0492 0.0322 'International Tables Vol C Tables 4.2.6.8 and 6.1.1.4'
F F 0.0727 0.0534 'International Tables Vol C Tables 4.2.6.8 and 6.1.1.4'
P P 0.2955 0.4335 'International Tables Vol C Tables 4.2.6.8 and 6.1.1.4'
Pd Pd 0.1215 3.9337 'International Tables Vol C Tables 4.2.6.8 and 6.1.1.4'

loop_
_geom_angle_atom_site_label_1
_geom_angle_atom_site_label_2
_geom_angle_atom_site_label_3
_geom_angle
N1 Pd N5 94.3(2)
N1 Pd N6 174.40(19)
N5 Pd N6 81.2(2)
N1 Pd N3 88.8(2)
N5 Pd N3 176.8(2)
N6 Pd N3 95.66(19)
F2' P1 F1' 90.4(10)
F3 P1 F5 92.6(8)
F3 P1 F6' 90.7(9)
F2' P1 F6' 93.6(10)
F1' P1 F6' 91.1(11)
F5 P1 F6' 156.2(10)
F3 P1 F6 92.5(7)
F5 P1 F6 174.9(7)
F2' P1 F5' 93.9(8)
F1' P1 F5' 88.8(10)
F6' P1 F5' 172.5(9)
F3 P1 F2 92.3(9)
F5 P1 F2 93.9(8)
F6 P1 F2 86.6(6)
F2' P1 F3' 90.8(9)
F1' P1 F3' 177.4(11)
F6' P1 F3' 91.1(9)
F5' P1 F3' 88.9(7)
F3 P1 F1 179.9(10)
F5 P1 F1 87.4(7)
F6 P1 F1 87.6(6)
F2 P1 F1 87.7(8)
F3 P1 F4 93.5(8)
F5 P1 F4 91.3(7)
F6 P1 F4 87.8(6)
F2 P1 F4 172.1(8)
F1 P1 F4 86.6(7)
F2' P1 F4' 173.2(9)
F1' P1 F4' 96.4(11)
F6' P1 F4' 86.3(9)
F5' P1 F4' 86.3(7)
F3' P1 F4' 82.4(7)
F12 P2 F8 93.7(8)
F12' P2 F8' 94.8(8)
F12' P2 F10' 92.7(7)
F8' P2 F10' 91.3(6)
F12 P2 F7 91.1(7)
F8 P2 F7 92.2(10)
F12 P2 F9 94.7(7)
F8 P2 F9 91.4(9)
F10' P2 F9 93.9(6)
F7 P2 F9 172.9(8)
F12' P2 F9' 91.1(8)
F8' P2 F9' 174.1(7)
F10' P2 F9' 89.1(7)
F12' P2 F7' 90.6(8)
F8' P2 F7' 91.2(7)
F10' P2 F7' 175.7(8)
F9' P2 F7' 88.0(7)
F12' P2 F11' 177.2(7)
F8' P2 F11' 88.1(6)
F10' P2 F11' 87.4(7)
F9' P2 F11' 86.0(6)
F7' P2 F11' 89.2(8)
F12 P2 F10 88.8(5)
F8 P2 F10 177.5(7)
F7 P2 F10 88.1(6)
F9 P2 F10 88.0(6)
F12 P2 F11 174.5(6)
F8 P2 F11 91.8(7)
F7 P2 F11 88.1(7)
F9 P2 F11 85.7(7)
F10 P2 F11 85.8(5)
C5 N1 C1 117.5(6)
C5 N1 Pd 124.3(5)
C1 N1 Pd 118.2(4)
C6 N2 H1n 120.0
C6 N2 H2n 120.0
H1n N2 H2n 120.0
C7 N3 C11 117.4(6)
C7 N3 Pd 122.2(5)
C11 N3 Pd 120.4(5)
C12 N4 H3n 120.0
C12 N4 H4n 120.0
H3n N4 H4n 120.0
C17 N5 C13 120.2(6)
C17 N5 Pd 113.6(4)
C13 N5 Pd 126.2(5)
C22 N6 C18 119.8(6)
C22 N6 Pd 126.4(4)
C18 N6 Pd 113.7(4)
N1 C1 C2 121.9(7)
N1 C1 H1 119.0
C2 C1 H1 119.0
C1 C2 C3 121.1(7)
C1 C2 H2 119.4
C3 C2 H2 119.4
C4 C3 C2 116.1(6)
C4 C3 C6 121.7(7)
C2 C3 C6 122.2(7)
C5 C4 C3 121.0(7)
C5 C4 H4 119.5
C3 C4 H4 119.5
N1 C5 C4 122.3(8)
N1 C5 H5 118.9
C4 C5 H5 118.9
O1 C6 N2 118.3(7)
O1 C6 C3 124.2(7)
N2 C6 C3 117.4(7)
N3 C7 C8 122.3(8)
N3 C7 H7 118.9
C8 C7 H7 118.9
C9 C8 C7 119.8(7)
C9 C8 H8 120.1
C7 C8 H8 120.1
C10 C9 C8 118.1(7)
C10 C9 C12 117.8(7)
C8 C9 C12 124.1(7)
C9 C10 C11 120.1(8)
C9 C10 H10 120.0
C11 C10 H10 120.0
N3 C11 C10 122.1(8)
N3 C11 H11 119.0
C10 C11 H11 119.0
O2 C12 N4 119.1(8)
O2 C12 C9 119.7(7)
N4 C12 C9 121.1(8)
N5 C13 C14 120.8(7)
N5 C13 H13 119.6
C14 C13 H13 119.6
C15 C14 C13 119.2(7)
C15 C14 H14 120.4
C13 C14 H14 120.4
C14 C15 C16 119.5(7)
C14 C15 H15 120.2
C16 C15 H15 120.2
C17 C16 C15 119.4(8)
C17 C16 H16 120.3
C15 C16 H16 120.3
N5 C17 C16 120.8(6)
N5 C17 C18 116.0(6)
C16 C17 C18 123.2(7)
N6 C18 C19 120.8(6)
N6 C18 C17 115.1(6)
C19 C18 C17 124.1(6)
C18 C19 C20 120.4(6)
C18 C19 H19 119.8
C20 C19 H19 119.8
C19 C20 C21 118.6(6)
C19 C20 H20 120.7
C21 C20 H20 120.7
C22 C21 C20 118.6(6)
C22 C21 H21 120.7
C20 C21 H21 120.7
N6 C22 C21 121.8(6)
N6 C22 H22 119.1
C21 C22 H22 119.1

loop_
_geom_bond_atom_site_label_1
_geom_bond_atom_site_label_2
_geom_bond_distance
_geom_bond_publ_flag
Pd N1 2.005(5) n
Pd N3 2.024(5) n
Pd N5 2.013(5) n
Pd N6 2.014(5) n
P1 F3 1.501(11) ?
P1 F2' 1.514(13) ?
P1 F1' 1.538(16) ?
P1 F5 1.561(11) ?
P1 F6' 1.562(19) ?
P1 F6 1.577(9) ?
P1 F5' 1.580(13) ?
P1 F2 1.593(13) ?
P1 F3' 1.596(10) ?
P1 F1 1.599(11) ?
P1 F4 1.602(10) ?
P1 F4' 1.646(12) ?
P2 F12' 1.494(11) ?
P2 F12 1.500(10) ?
P2 F8 1.522(19) ?
P2 F8' 1.542(11) ?
P2 F10' 1.580(13) ?
P2 F7 1.583(10) ?
P2 F9 1.587(11) ?
P2 F9' 1.626(11) ?
P2 F7' 1.639(19) ?
P2 F11' 1.642(10) ?
P2 F10 1.650(11) ?
P2 F11 1.667(10) ?
O1 C6 1.189(9) ?
O2 C12 1.266(10) ?
N1 C5 1.325(9) ?
N1 C1 1.345(9) ?
N2 C6 1.376(11) ?
N2 H1n 0.8800 ?
N2 H2n 0.8800 ?
N3 C7 1.303(9) ?
N3 C11 1.329(10) ?
N4 C12 1.282(10) ?
N4 H3n 0.8800 ?
N4 H4n 0.8800 ?
N5 C17 1.332(9) ?
N5 C13 1.357(8) ?
N6 C22 1.343(7) ?
N6 C18 1.346(8) ?
C1 C2 1.351(10) ?
C1 H1 0.9500 ?
C2 C3 1.374(10) ?
C2 H2 0.9500 ?
C3 C4 1.365(11) ?
C3 C6 1.501(9) ?
C4 C5 1.362(11) ?
C4 H4 0.9500 ?
C5 H5 0.9500 ?
C7 C8 1.391(10) ?
C7 H7 0.9500 ?
C8 C9 1.340(11) ?
C8 H8 0.9500 ?
C9 C10 1.339(12) ?
C9 C12 1.504(9) ?
C10 C11 1.376(12) ?
C10 H10 0.9500 ?
C11 H11 0.9500 ?
C13 C14 1.373(10) ?
C13 H13 0.9500 ?
C14 C15 1.366(12) ?
C14 H14 0.9500 ?
C15 C16 1.382(11) ?
C15 H15 0.9500 ?
C16 C17 1.374(9) ?
C16 H16 0.9500 ?
C17 C18 1.467(8) ?
C18 C19 1.372(9) ?
C19 C20 1.375(9) ?
C19 H19 0.9500 ?
C20 C21 1.398(10) ?
C20 H20 0.9500 ?
C21 C22 1.380(9) ?
C21 H21 0.9500 ?
C22 H22 0.9500 ?

loop_
_geom_hbond_atom_site_label_D
_geom_hbond_atom_site_label_H
_geom_hbond_atom_site_label_A
_geom_hbond_site_symmetry_A
_geom_hbond_distance_DH
_geom_hbond_distance_HA
_geom_hbond_distance_DA
_geom_hbond_angle_DHA
N2 H1N O2 3_445 0.88 2.29 3.031(11) 142
N2 H1N O2 4_646 0.88 2.37 3.032(11) 132
N2 H2N F9 6_566 0.88 2.24 3.037(15) 151
N2 H2N F11' 6_566 0.88 2.38 3.220(14) 159
N4 H3N F7' 3_545 0.88 2.52 3.175(19) 132
N4 H3N F8 3_545 0.88 2.55 3.10(2) 121
N4 H4N O1 7_656 0.88 1.97 2.836(11) 168

loop_
_geom_torsion_atom_site_label_1
_geom_torsion_atom_site_label_2
_geom_torsion_atom_site_label_3
_geom_torsion_atom_site_label_4
_geom_torsion
N5 Pd N1 C5 99.2(6)
N3 Pd N1 C5 -81.7(6)
N5 Pd N1 C1 -77.7(5)
N3 Pd N1 C1 101.4(5)
N1 Pd N3 C7 103.1(7)
N6 Pd N3 C7 -80.3(7)
N1 Pd N3 C11 -77.2(7)
N6 Pd N3 C11 99.4(7)
N1 Pd N5 C17 170.8(5)
N6 Pd N5 C17 -5.9(5)
N1 Pd N5 C13 -7.8(6)
N6 Pd N5 C13 175.6(6)
N5 Pd N6 C22 -178.6(6)
N3 Pd N6 C22 2.1(6)
N5 Pd N6 C18 4.9(5)
N3 Pd N6 C18 -174.4(5)
C5 N1 C1 C2 -0.3(12)
Pd N1 C1 C2 176.9(6)
N1 C1 C2 C3 -2.4(13)
C1 C2 C3 C4 3.0(12)
C1 C2 C3 C6 -175.9(7)
C2 C3 C4 C5 -1.2(13)
C6 C3 C4 C5 177.7(8)
C1 N1 C5 C4 2.1(13)
Pd N1 C5 C4 -174.8(8)
C3 C4 C5 N1 -1.4(16)
C4 C3 C6 O1 15.2(12)
C2 C3 C6 O1 -166.0(8)
C4 C3 C6 N2 -162.3(9)
C2 C3 C6 N2 16.6(11)
C11 N3 C7 C8 -5.4(14)
Pd N3 C7 C8 174.2(8)
N3 C7 C8 C9 2.4(16)
C7 C8 C9 C10 2.0(14)
C7 C8 C9 C12 -177.2(8)
C8 C9 C10 C11 -2.9(16)
C12 C9 C10 C11 176.3(10)
C7 N3 C11 C10 4.4(16)
Pd N3 C11 C10 -175.3(9)
C9 C10 C11 N3 -0.2(19)
C10 C9 C12 O2 -7.7(11)
C8 C9 C12 O2 171.5(8)
C10 C9 C12 N4 169.4(9)
C8 C9 C12 N4 -11.5(12)
C17 N5 C13 C14 -1.6(12)
Pd N5 C13 C14 176.9(6)
N5 C13 C14 C15 -0.9(14)
C13 C14 C15 C16 1.8(16)
C14 C15 C16 C17 -0.4(15)
C13 N5 C17 C16 3.0(11)
Pd N5 C17 C16 -175.6(6)
C13 N5 C17 C18 -175.6(6)
Pd N5 C17 C18 5.8(8)
C15 C16 C17 N5 -2.0(13)
C15 C16 C17 C18 176.5(8)
C22 N6 C18 C19 1.5(10)
Pd N6 C18 C19 178.2(5)
C22 N6 C18 C17 -180.0(6)
Pd N6 C18 C17 -3.3(7)
N5 C17 C18 N6 -1.7(9)
C16 C17 C18 N6 179.7(7)
N5 C17 C18 C19 176.7(7)
C16 C17 C18 C19 -1.8(12)
N6 C18 C19 C20 -0.2(11)
C17 C18 C19 C20 -178.6(7)
C18 C19 C20 C21 -1.1(12)
C19 C20 C21 C22 1.1(12)
C18 N6 C22 C21 -1.5(10)
Pd N6 C22 C21 -177.7(5)
C20 C21 C22 N6 0.1(11)
